data_4110363
loop_
_publ_author_name
'Douglas B. Grotjahn'
'Yi Gong'
'Lev Zakharov'
'James A. Golen'
'Arnold L. Rheingold'

_publ_section_title
;
 Changes in Coordination of Sterically Demanding Hybrid
 Imidazolylphosphine Ligands on Pd(0) and Pd(II)
;
_journal_name_full 'Journal of the American Chemical Society'
_journal_page_first 438
_journal_page_last 453
_journal_paper_doi 10.1021/ja054779u
_journal_volume 128
_journal_year 2006
_chemical_formula_sum 'C26 H45 F3 N3 O3 P Pd S'
_chemical_formula_weight 674.08
_chemical_name_systematic
; 
 ? 
;
_space_group_IT_number 2
_symmetry_cell_setting triclinic
_symmetry_space_group_name_Hall '-P 1'
_symmetry_space_group_name_H-M 'P -1'
_atom_sites_solution_hydrogens geom
_atom_sites_solution_primary direct
_atom_sites_solution_secondary difmap
_audit_creation_method SHELXL-97
_cell_angle_alpha 79.3880(10)
_cell_angle_beta 83.3990(10)
_cell_angle_gamma 62.8250(10)
_cell_formula_units_Z 2
_cell_length_a 10.7472(6)
_cell_length_b 11.4851(6)
_cell_length_c 14.9802(8)
_cell_measurement_reflns_used 7125
_cell_measurement_temperature 218(2)
_cell_measurement_theta_max 28.29
_cell_measurement_theta_min 2.27
_cell_volume 1615.80(15)
_computing_cell_refinement 'Bruker SMART'
_computing_data_collection 'Bruker SMART'
_computing_data_reduction 'Bruker SAINT'
_computing_molecular_graphics 'Bruker SHELXTL'
_computing_publication_material 'Bruker SHELXTL'
_computing_structure_refinement 'SHELXL-97 (Sheldrick, 1997)'
_computing_structure_solution 'SHELXS-97 (Sheldrick, 1990)'
_diffrn_ambient_temperature 218(2)
_diffrn_measured_fraction_theta_full 0.830
_diffrn_measured_fraction_theta_max 0.830
_diffrn_measurement_device_type 'CCD area detector'
_diffrn_measurement_method 'phi and omega scans'
_diffrn_radiation_monochromator graphite
_diffrn_radiation_source 'fine-focus sealed tube'
_diffrn_radiation_type MoK\a
_diffrn_radiation_wavelength 0.71073
_diffrn_reflns_av_R_equivalents 0.0195
_diffrn_reflns_av_sigmaI/netI 0.0363
_diffrn_reflns_limit_h_max 13
_diffrn_reflns_limit_h_min -13
_diffrn_reflns_limit_k_max 14
_diffrn_reflns_limit_k_min -13
_diffrn_reflns_limit_l_max 19
_diffrn_reflns_limit_l_min -19
_diffrn_reflns_number 10107
_diffrn_reflns_theta_full 28.29
_diffrn_reflns_theta_max 28.29
_diffrn_reflns_theta_min 1.38
_exptl_absorpt_coefficient_mu 0.735
_exptl_absorpt_correction_T_max 0.8977
_exptl_absorpt_correction_T_min 0.7988
_exptl_absorpt_correction_type empirical
_exptl_absorpt_process_details SADABS
_exptl_crystal_colour Yellow
_exptl_crystal_density_diffrn 1.385
_exptl_crystal_density_meas 0
_exptl_crystal_description Block
_exptl_crystal_F_000 700
_exptl_crystal_size_max 0.32
_exptl_crystal_size_mid 0.30
_exptl_crystal_size_min 0.15
_refine_diff_density_max 0.622
_refine_diff_density_min -0.630
_refine_diff_density_rms 0.063
_refine_ls_extinction_method none
_refine_ls_goodness_of_fit_ref 1.001
_refine_ls_hydrogen_treatment mixed
_refine_ls_matrix_type full
_refine_ls_number_parameters 523
_refine_ls_number_reflns 6661
_refine_ls_number_restraints 0
_refine_ls_restrained_S_all 1.001
_refine_ls_R_factor_all 0.0390
_refine_ls_R_factor_gt 0.0338
_refine_ls_shift/su_max 0.007
_refine_ls_shift/su_mean 0.000
_refine_ls_structure_factor_coef Fsqd
_refine_ls_weighting_details 'calc w=1/[\s^2^(Fo^2^)+(0.0567P)^2^+0.0000P] where P=(Fo^2^+2Fc^2^)/3'
_refine_ls_weighting_scheme calc
_refine_ls_wR_factor_gt 0.0876
_refine_ls_wR_factor_ref 0.0904
_reflns_number_gt 5771
_reflns_number_total 6661
_reflns_threshold_expression >2sigma(I)
_cod_data_source_file ja054779usi20050716_085154.cif
_cod_data_source_block grot92a
_cod_database_code 4110363

loop_
_symmetry_equiv_pos_as_xyz
'x, y, z'
'-x, -y, -z'

loop_
_atom_site_label
_atom_site_type_symbol
_atom_site_fract_x
_atom_site_fract_y
_atom_site_fract_z
_atom_site_U_iso_or_equiv
_atom_site_adp_type
_atom_site_occupancy
_atom_site_symmetry_multiplicity
_atom_site_calc_flag
Pd1 Pd 0.291275(17) 0.085279(15) 0.211148(11) 0.03189(7) Uani 1 1 d
P1 P 0.35173(6) 0.21780(6) 0.27213(4) 0.03391(14) Uani 1 1 d
N1 N 0.5078(2) -0.02607(19) 0.25634(14) 0.0374(4) Uani 1 1 d
N2 N 0.6488(2) 0.0282(2) 0.31531(15) 0.0420(5) Uani 1 1 d
N3 N 0.2417(3) -0.0596(2) 0.17584(18) 0.0454(5) Uani 1 1 d
C1 C 0.5185(2) 0.0715(2) 0.28589(17) 0.0383(5) Uani 1 1 d
C2 C 0.7222(3) -0.1022(3) 0.3034(2) 0.0462(6) Uani 1 1 d
C3 C 0.6350(2) -0.1358(2) 0.26740(17) 0.0392(5) Uani 1 1 d
C4 C 0.7117(4) 0.0967(4) 0.3525(3) 0.0619(9) Uani 1 1 d
C5 C 0.6667(3) -0.2678(3) 0.2424(2) 0.0497(7) Uani 1 1 d
C6 C 0.8193(4) -0.3634(4) 0.2598(4) 0.0818(13) Uani 1 1 d
C7 C 0.6393(5) -0.2492(4) 0.1421(3) 0.0737(10) Uani 1 1 d
C8 C 0.5749(4) -0.3230(4) 0.2993(3) 0.0620(8) Uani 1 1 d
C9 C 0.2736(3) 0.2526(3) 0.38755(18) 0.0470(6) Uani 1 1 d
C10 C 0.2609(5) 0.1284(4) 0.4327(3) 0.0691(10) Uani 1 1 d
C11 C 0.1276(4) 0.3657(4) 0.3793(3) 0.0676(10) Uani 1 1 d
C12 C 0.3607(7) 0.2793(9) 0.4462(3) 0.110(2) Uani 1 1 d
C13 C 0.3759(3) 0.3553(2) 0.19751(18) 0.0451(6) Uani 1 1 d
C14 C 0.4553(4) 0.4115(3) 0.2378(3) 0.0689(11) Uani 1 1 d
C15 C 0.2323(4) 0.4663(3) 0.1727(3) 0.0574(8) Uani 1 1 d
C16 C 0.4551(8) 0.2967(5) 0.1136(3) 0.0939(18) Uani 1 1 d
C17 C 0.1014(2) 0.2166(2) 0.17224(17) 0.0363(5) Uani 1 1 d
C18 C -0.0169(3) 0.2303(3) 0.2258(2) 0.0514(7) Uani 1 1 d
C19 C -0.1485(3) 0.3115(3) 0.1922(3) 0.0718(10) Uani 1 1 d
C20 C -0.1650(4) 0.3774(3) 0.1052(3) 0.0735(11) Uani 1 1 d
C21 C -0.0501(4) 0.3666(3) 0.0519(3) 0.0621(8) Uani 1 1 d
C22 C 0.0823(3) 0.2880(3) 0.08511(19) 0.0467(6) Uani 1 1 d
C23 C 0.1800(4) -0.0455(3) 0.0897(2) 0.0645(9) Uani 1 1 d
C24 C 0.1394(14) -0.1539(7) 0.0893(7) 0.144(4) Uani 1 1 d
C25 C 0.2804(7) -0.0330(7) 0.0127(3) 0.112(2) Uani 1 1 d
S1 S 1.12281(7) -0.23898(7) 0.37044(5) 0.05044(17) Uani 1 1 d
O1 O 1.0230(2) -0.2893(2) 0.39781(18) 0.0797(7) Uani 1 1 d
O2 O 1.0620(3) -0.1012(2) 0.3373(2) 0.1010(10) Uani 1 1 d
O3 O 1.2387(2) -0.3157(2) 0.31697(17) 0.0753(6) Uani 1 1 d
C26 C 1.1993(5) -0.2566(6) 0.4763(3) 0.0958(14) Uani 1 1 d
F1 F 1.2579(5) -0.3766(5) 0.5138(3) 0.1778(17) Uani 1 1 d
F2 F 1.1066(4) -0.1860(4) 0.5335(2) 0.1552(15) Uani 1 1 d
F3 F 1.2934(3) -0.2087(4) 0.4597(2) 0.1655(16) Uani 1 1 d
H1N H 0.174(4) -0.068(3) 0.228(2) 0.083(11) Uiso 1 1 d
H2N H 0.308(3) -0.122(3) 0.185(2) 0.046(9) Uiso 1 1 d
H2 H 0.814(3) -0.150(2) 0.3174(16) 0.033(6) Uiso 1 1 d
H4A H 0.656(4) 0.166(4) 0.366(2) 0.076(12) Uiso 1 1 d
H4B H 0.766(5) 0.122(4) 0.299(3) 0.124(16) Uiso 1 1 d
H4C H 0.731(5) 0.064(5) 0.415(4) 0.125(19) Uiso 1 1 d
H6A H 0.841(4) -0.447(4) 0.236(3) 0.097(12) Uiso 1 1 d
H6B H 0.871(4) -0.325(3) 0.220(2) 0.079(12) Uiso 1 1 d
H6C H 0.848(4) -0.374(4) 0.315(3) 0.083(13) Uiso 1 1 d
H7A H 0.702(5) -0.220(5) 0.098(4) 0.145(19) Uiso 1 1 d
H7B H 0.653(5) -0.330(4) 0.128(3) 0.113(15) Uiso 1 1 d
H7C H 0.547(4) -0.179(3) 0.124(2) 0.070(10) Uiso 1 1 d
H8A H 0.586(4) -0.343(4) 0.368(3) 0.092(12) Uiso 1 1 d
H8B H 0.593(4) -0.408(4) 0.287(2) 0.084(11) Uiso 1 1 d
H8C H 0.489(4) -0.267(3) 0.297(2) 0.058(9) Uiso 1 1 d
H10A H 0.207(5) 0.114(4) 0.400(3) 0.097(16) Uiso 1 1 d
H10B H 0.219(3) 0.140(3) 0.492(2) 0.068(9) Uiso 1 1 d
H10C H 0.353(4) 0.054(3) 0.436(2) 0.061(9) Uiso 1 1 d
H11A H 0.142(4) 0.442(4) 0.358(3) 0.086(12) Uiso 1 1 d
H11B H 0.082(4) 0.363(4) 0.336(3) 0.077(12) Uiso 1 1 d
H11C H 0.081(3) 0.370(3) 0.438(2) 0.062(9) Uiso 1 1 d
H12A H 0.451(7) 0.203(6) 0.452(4) 0.18(3) Uiso 1 1 d
H12B H 0.307(4) 0.299(3) 0.500(3) 0.080(11) Uiso 1 1 d
H12C H 0.376(5) 0.355(4) 0.421(3) 0.112(18) Uiso 1 1 d
H14A H 0.462(3) 0.481(3) 0.192(2) 0.066(9) Uiso 1 1 d
H14B H 0.415(5) 0.451(5) 0.295(4) 0.135(19) Uiso 1 1 d
H14C H 0.534(4) 0.355(4) 0.259(3) 0.095(14) Uiso 1 1 d
H15A H 0.172(4) 0.440(4) 0.157(3) 0.086(12) Uiso 1 1 d
H15B H 0.185(4) 0.502(4) 0.224(3) 0.092(14) Uiso 1 1 d
H15C H 0.242(3) 0.520(3) 0.126(2) 0.060(9) Uiso 1 1 d
H16A H 0.462(4) 0.371(4) 0.065(3) 0.087(11) Uiso 1 1 d
H16B H 0.532(4) 0.242(4) 0.122(3) 0.088(17) Uiso 1 1 d
H16C H 0.416(5) 0.253(5) 0.092(3) 0.112(17) Uiso 1 1 d
H18 H -0.007(3) 0.184(3) 0.2845(19) 0.047(7) Uiso 1 1 d
H19 H -0.220(4) 0.315(4) 0.234(3) 0.094(12) Uiso 1 1 d
H20 H -0.251(4) 0.426(4) 0.092(3) 0.085(12) Uiso 1 1 d
H21 H -0.059(4) 0.417(3) -0.013(3) 0.088(11) Uiso 1 1 d
H22 H 0.157(3) 0.283(3) 0.050(2) 0.067(10) Uiso 1 1 d
H23 H 0.102(3) 0.037(3) 0.086(2) 0.058(9) Uiso 1 1 d
H24A H 0.100(9) -0.179(8) 0.134(5) 0.17(4) Uiso 1 1 d
H24B H 0.121(5) -0.142(5) 0.033(3) 0.118(18) Uiso 1 1 d
H24C H 0.217(5) -0.222(5) 0.092(4) 0.105(19) Uiso 1 1 d
H25A H 0.320(7) 0.042(6) 0.020(4) 0.18(3) Uiso 1 1 d
H25B H 0.347(6) -0.111(6) 0.011(4) 0.16(3) Uiso 1 1 d
H25C H 0.240(5) -0.022(4) -0.040(3) 0.105(15) Uiso 1 1 d

loop_
_atom_site_aniso_label
_atom_site_aniso_U_11
_atom_site_aniso_U_22
_atom_site_aniso_U_33
_atom_site_aniso_U_23
_atom_site_aniso_U_13
_atom_site_aniso_U_12
Pd1 0.03090(11) 0.02884(11) 0.03421(12) -0.00550(8) -0.00702(8) -0.01022(8)
P1 0.0332(3) 0.0311(3) 0.0362(3) -0.0080(3) -0.0050(3) -0.0113(3)
N1 0.0301(10) 0.0356(10) 0.0430(12) -0.0100(9) -0.0055(9) -0.0091(8)
N2 0.0335(11) 0.0404(11) 0.0513(13) -0.0052(10) -0.0127(9) -0.0139(9)
N3 0.0520(14) 0.0336(12) 0.0510(15) -0.0060(11) -0.0187(12) -0.0157(11)
C1 0.0346(12) 0.0350(12) 0.0433(14) -0.0065(11) -0.0089(11) -0.0118(10)
C2 0.0320(13) 0.0425(14) 0.0570(18) -0.0068(13) -0.0085(12) -0.0093(12)
C3 0.0304(12) 0.0352(12) 0.0450(15) -0.0062(11) -0.0070(10) -0.0071(10)
C4 0.061(2) 0.0463(18) 0.086(3) -0.0022(19) -0.0334(19) -0.0259(17)
C5 0.0404(14) 0.0367(13) 0.0626(19) -0.0151(13) -0.0130(13) -0.0039(11)
C6 0.048(2) 0.051(2) 0.131(4) -0.036(3) -0.023(2) 0.0044(16)
C7 0.079(3) 0.061(2) 0.065(2) -0.0299(19) -0.003(2) -0.009(2)
C8 0.067(2) 0.0462(18) 0.075(3) -0.0057(17) -0.0205(19) -0.0235(17)
C9 0.0472(15) 0.0535(16) 0.0385(14) -0.0162(13) -0.0013(12) -0.0176(13)
C10 0.082(3) 0.055(2) 0.0443(19) 0.0017(16) 0.008(2) -0.014(2)
C11 0.069(2) 0.0543(19) 0.056(2) -0.0188(18) 0.009(2) -0.0060(17)
C12 0.110(4) 0.204(7) 0.066(3) -0.073(4) 0.016(3) -0.098(5)
C13 0.0506(15) 0.0346(12) 0.0514(16) -0.0072(12) -0.0007(12) -0.0201(12)
C14 0.0484(18) 0.0411(16) 0.120(4) 0.002(2) -0.029(2) -0.0218(15)
C15 0.065(2) 0.0486(17) 0.061(2) 0.0154(16) -0.0276(18) -0.0308(16)
C16 0.145(5) 0.065(3) 0.074(3) -0.023(2) 0.053(3) -0.057(3)
C17 0.0373(12) 0.0276(11) 0.0449(14) -0.0057(10) -0.0122(10) -0.0125(10)
C18 0.0390(14) 0.0459(15) 0.0597(19) 0.0017(14) -0.0062(13) -0.0133(12)
C19 0.0335(15) 0.061(2) 0.111(3) -0.009(2) -0.0065(18) -0.0136(15)
C20 0.049(2) 0.0402(16) 0.122(4) 0.003(2) -0.047(2) -0.0083(15)
C21 0.075(2) 0.0448(16) 0.069(2) 0.0111(16) -0.0437(18) -0.0262(16)
C22 0.0535(16) 0.0438(14) 0.0450(16) 0.0004(13) -0.0160(13) -0.0229(13)
C23 0.078(2) 0.0411(16) 0.068(2) -0.0122(16) -0.0394(19) -0.0118(16)
C24 0.235(9) 0.077(4) 0.155(7) 0.014(4) -0.138(7) -0.081(5)
C25 0.124(5) 0.121(5) 0.054(3) -0.034(3) -0.019(3) -0.012(4)
S1 0.0413(4) 0.0429(4) 0.0642(5) -0.0102(3) -0.0033(3) -0.0152(3)
O1 0.0647(15) 0.0920(17) 0.0961(19) 0.0020(14) -0.0194(13) -0.0487(14)
O2 0.092(2) 0.0490(13) 0.132(3) -0.0044(15) 0.0279(18) -0.0163(13)
O3 0.0653(15) 0.0754(15) 0.0781(16) -0.0367(13) 0.0001(12) -0.0168(12)
C26 0.084(3) 0.147(4) 0.092(3) -0.055(3) 0.005(3) -0.071(3)
F1 0.175(4) 0.196(4) 0.123(3) 0.029(3) -0.092(3) -0.049(3)
F2 0.169(3) 0.265(4) 0.109(2) -0.116(3) 0.063(2) -0.147(3)
F3 0.147(3) 0.310(5) 0.150(3) -0.133(3) 0.043(2) -0.171(3)

loop_
_atom_type_symbol
_atom_type_description
_atom_type_scat_dispersion_real
_atom_type_scat_dispersion_imag
_atom_type_scat_source
C C 0.0033 0.0016 'International Tables Vol C Tables 4.2.6.8 and 6.1.1.4'
H H 0.0000 0.0000 'International Tables Vol C Tables 4.2.6.8 and 6.1.1.4'
N N 0.0061 0.0033 'International Tables Vol C Tables 4.2.6.8 and 6.1.1.4'
O O 0.0106 0.0060 'International Tables Vol C Tables 4.2.6.8 and 6.1.1.4'
F F 0.0171 0.0103 'International Tables Vol C Tables 4.2.6.8 and 6.1.1.4'
P P 0.1023 0.0942 'International Tables Vol C Tables 4.2.6.8 and 6.1.1.4'
S S 0.1246 0.1234 'International Tables Vol C Tables 4.2.6.8 and 6.1.1.4'
Pd Pd -0.9988 1.0072 'International Tables Vol C Tables 4.2.6.8 and 6.1.1.4'

loop_
_geom_angle_atom_site_label_1
_geom_angle_atom_site_label_2
_geom_angle_atom_site_label_3
_geom_angle
C17 Pd1 N3 86.43(10)
C17 Pd1 N1 168.68(8)
N3 Pd1 N1 104.78(9)
C17 Pd1 P1 99.01(6)
N3 Pd1 P1 170.28(7)
N1 Pd1 P1 70.14(5)
C1 P1 C13 109.79(11)
C1 P1 C9 107.80(13)
C13 P1 C9 115.61(12)
C1 P1 Pd1 83.31(8)
C13 P1 Pd1 119.81(9)
C9 P1 Pd1 114.80(9)
C1 N1 C3 107.3(2)
C1 N1 Pd1 98.27(15)
C3 N1 Pd1 154.36(16)
C1 N2 C2 106.93(19)
C1 N2 C4 130.8(2)
C2 N2 C4 122.3(2)
C23 N3 Pd1 123.63(19)
N1 C1 N2 110.0(2)
N1 C1 P1 108.23(17)
N2 C1 P1 141.76(18)
C3 C2 N2 107.8(2)
C2 C3 N1 108.0(2)
C2 C3 C5 127.8(2)
N1 C3 C5 124.2(2)
C3 C5 C8 109.8(2)
C3 C5 C6 109.5(3)
C8 C5 C6 109.1(3)
C3 C5 C7 108.7(3)
C8 C5 C7 110.0(3)
C6 C5 C7 109.7(3)
C11 C9 C12 110.7(4)
C11 C9 C10 107.9(3)
C12 C9 C10 108.6(4)
C11 C9 P1 109.5(2)
C12 C9 P1 114.5(2)
C10 C9 P1 105.1(2)
C14 C13 C16 109.5(4)
C14 C13 C15 108.4(2)
C16 C13 C15 110.3(4)
C14 C13 P1 115.5(2)
C16 C13 P1 104.9(2)
C15 C13 P1 108.22(19)
C18 C17 C22 117.6(3)
C18 C17 Pd1 121.9(2)
C22 C17 Pd1 120.13(19)
C19 C18 C17 120.3(3)
C20 C19 C18 121.1(3)
C21 C20 C19 119.5(3)
C20 C21 C22 120.2(3)
C21 C22 C17 121.3(3)
N3 C23 C24 111.4(4)
N3 C23 C25 108.1(4)
C24 C23 C25 115.0(6)
O3 S1 O2 113.85(16)
O3 S1 O1 115.78(15)
O2 S1 O1 113.83(16)
O3 S1 C26 103.36(19)
O2 S1 C26 105.2(2)
O1 S1 C26 102.89(18)
F1 C26 F2 108.9(5)
F1 C26 F3 109.7(5)
F2 C26 F3 105.7(4)
F1 C26 S1 111.9(3)
F2 C26 S1 111.8(4)
F3 C26 S1 108.6(4)

loop_
_geom_bond_atom_site_label_1
_geom_bond_atom_site_label_2
_geom_bond_distance
Pd1 C17 1.979(2)
Pd1 N3 2.129(2)
Pd1 N1 2.198(2)
Pd1 P1 2.2639(6)
P1 C1 1.812(2)
P1 C13 1.862(2)
P1 C9 1.862(3)
N1 C1 1.334(3)
N1 C3 1.373(3)
N2 C1 1.352(3)
N2 C2 1.372(3)
N2 C4 1.456(4)
N3 C23 1.466(4)
C2 C3 1.357(4)
C3 C5 1.504(3)
C5 C8 1.510(5)
C5 C6 1.520(4)
C5 C7 1.522(5)
C9 C11 1.513(5)
C9 C12 1.515(5)
C9 C10 1.520(4)
C13 C14 1.508(4)
C13 C16 1.517(4)
C13 C15 1.518(4)
C17 C18 1.383(4)
C17 C22 1.390(4)
C18 C19 1.382(4)
C19 C20 1.368(6)
C20 C21 1.359(5)
C21 C22 1.382(4)
C23 C24 1.498(7)
C23 C25 1.520(7)
S1 O3 1.413(2)
S1 O2 1.421(2)
S1 O1 1.425(2)
S1 C26 1.806(5)
C26 F1 1.272(6)
C26 F2 1.306(5)
C26 F3 1.336(5)
